data_7024796
loop_
_publ_author_name
'Misra, Shafalika'
'Chauhan, Ashok K. S.'
'Singh, Puspendra'
'Srivastava, Ramesh C.'
'Duthie, Andrew'
'Butcher, R. J.'

_publ_section_title
;
 Amidomethylation of elemental tellurium: synthesis and solid state
 structures of N-substituted amidomethyltellurium(IV &amp; II)
 derivatives.
;
_journal_issue 10
_journal_name_full 'Dalton transactions (Cambridge, England : 2003)'
_journal_page_first 2637
_journal_page_last 2643
_journal_paper_doi 10.1039/b921362g
_journal_volume 39
_journal_year 2010
_chemical_formula_moiety 'C15 H23 Br2 N O Te'
_chemical_formula_sum 'C15 H23 Br2 N O Te'
_chemical_formula_weight 520.76
_chemical_name_systematic
;
?
;
_space_group_IT_number 61
_symmetry_cell_setting orthorhombic
_symmetry_space_group_name_Hall '-P 2ac 2ab'
_symmetry_space_group_name_H-M 'P b c a'
_atom_sites_solution_hydrogens geom
_atom_sites_solution_primary direct
_atom_sites_solution_secondary difmap
_audit_creation_method SHELXL-97
_cell_angle_alpha 90.00
_cell_angle_beta 90.00
_cell_angle_gamma 90.00
_cell_formula_units_Z 8
_cell_length_a 11.8137(3)
_cell_length_b 16.9123(3)
_cell_length_c 18.3227(5)
_cell_measurement_reflns_used 16907
_cell_measurement_temperature 295(2)
_cell_measurement_theta_max 77.3525
_cell_measurement_theta_min 4.4359
_cell_volume 3660.82(15)
_computing_cell_refinement
;
CrysAlis RED, Oxford Diffraction Ltd.,
Version 1.171.32.29 (release 10-06-2008 CrysAlis171 .NET)
(compiled Jun 10 2008,16:49:55)
;
_computing_data_collection
;
CrysAlis CCD, Oxford Diffraction Ltd.,
Version 1.171.32.29 (release 10-06-2008 CrysAlis171 .NET)
(compiled Jun 10 2008,16:49:55)
;
_computing_data_reduction
;
CrysAlis RED, Oxford Diffraction Ltd.,
Version 1.171.32.29 (release 10-06-2008 CrysAlis171 .NET)
(compiled Jun 10 2008,16:49:55)
;
_computing_molecular_graphics SHELXTL
_computing_publication_material SHELXTL
_computing_structure_refinement 'SHELXL-97 (Sheldrick, 1997)'
_computing_structure_solution 'SHELXS-97 (Sheldrick, 1990)'
_diffrn_ambient_temperature 295(2)
_diffrn_detector_area_resol_mean 10.5081
_diffrn_measured_fraction_theta_full 0.994
_diffrn_measured_fraction_theta_max 0.994
_diffrn_measurement_device_type 'Oxford Diffraction Gemini R'
_diffrn_measurement_method '\f and \w scans'
_diffrn_radiation_monochromator graphite
_diffrn_radiation_source 'fine-focus sealed tube'
_diffrn_radiation_type CuK\a
_diffrn_radiation_wavelength 1.54184
_diffrn_reflns_av_R_equivalents 0.1251
_diffrn_reflns_av_sigmaI/netI 0.0460
_diffrn_reflns_limit_h_max 14
_diffrn_reflns_limit_h_min -14
_diffrn_reflns_limit_k_max 21
_diffrn_reflns_limit_k_min -15
_diffrn_reflns_limit_l_max 22
_diffrn_reflns_limit_l_min -23
_diffrn_reflns_number 30294
_diffrn_reflns_theta_full 77.92
_diffrn_reflns_theta_max 77.92
_diffrn_reflns_theta_min 4.83
_diffrn_standards_decay_% <2%
_diffrn_standards_interval_count 50
_diffrn_standards_number 2
_exptl_absorpt_coefficient_mu 17.907
_exptl_absorpt_correction_T_max 0.0560
_exptl_absorpt_correction_T_min 0.0255
_exptl_absorpt_correction_type analytical
_exptl_absorpt_process_details
;
CrysAlis RED, Oxford Diffraction Ltd.,
Version 1.171.32.29 (release 10-06-2008 CrysAlis171 .NET)
(compiled Jun 10 2008,16:49:55)
Analytical numeric absorption correction using a multifaceted crystal
model based on expressions derived by R.C. Clark & J.S. Reid.
(Clark, R. C. & Reid, J. S. (1995). Acta Cryst. A51, 887-897)
;
_exptl_crystal_colour Colorless
_exptl_crystal_density_diffrn 1.890
_exptl_crystal_density_method 'not measured'
_exptl_crystal_description Prism
_exptl_crystal_F_000 2000
_exptl_crystal_size_max 0.77
_exptl_crystal_size_mid 0.67
_exptl_crystal_size_min 0.38
_refine_diff_density_max 1.800
_refine_diff_density_min -1.955
_refine_diff_density_rms 0.233
_refine_ls_extinction_coef 0.00088(6)
_refine_ls_extinction_expression Fc^*^=kFc[1+0.001xFc^2^\l^3^/sin(2\q)]^-1/4^
_refine_ls_extinction_method SHELXL
_refine_ls_goodness_of_fit_ref 1.077
_refine_ls_hydrogen_treatment constr
_refine_ls_matrix_type full
_refine_ls_number_parameters 187
_refine_ls_number_reflns 3882
_refine_ls_number_restraints 0
_refine_ls_restrained_S_all 1.077
_refine_ls_R_factor_all 0.0560
_refine_ls_R_factor_gt 0.0522
_refine_ls_shift/su_max 0.001
_refine_ls_shift/su_mean 0.000
_refine_ls_structure_factor_coef Fsqd
_refine_ls_weighting_details 'calc w=1/[\s^2^(Fo^2^)+(0.0925P)^2^+2.8690P] where P=(Fo^2^+2Fc^2^)/3'
_refine_ls_weighting_scheme calc
_refine_ls_wR_factor_gt 0.1356
_refine_ls_wR_factor_ref 0.1419
_reflns_number_gt 3470
_reflns_number_total 3882
_reflns_threshold_expression >2sigma(I)
_cod_data_source_file b921362g.txt
_cod_data_source_block POR8
_cod_depositor_comments
;
The following automatic conversions were performed:

'_symmetry_cell_setting' value 'Orthorhombic' changed to
'orthorhombic' according to
/home/saulius/struct/CIF-dictionaries/cif_core.dic dictionary named
'cif_core.dic' version 2.4.2 from 2011-04-26.

Automatic conversion script
Id: cif_fix_values 1891 2012-01-12 08:04:46Z andrius 
;
_cod_database_code 7024796

loop_
_symmetry_equiv_pos_as_xyz
'x, y, z'
'-x+1/2, -y, z+1/2'
'x+1/2, -y+1/2, -z'
'-x, y+1/2, -z+1/2'
'-x, -y, -z'
'x-1/2, y, -z-1/2'
'-x-1/2, y-1/2, z'
'x, -y-1/2, z-1/2'

loop_
_atom_site_label
_atom_site_type_symbol
_atom_site_fract_x
_atom_site_fract_y
_atom_site_fract_z
_atom_site_U_iso_or_equiv
_atom_site_adp_type
_atom_site_occupancy
_atom_site_symmetry_multiplicity
_atom_site_calc_flag
_atom_site_refinement_flags
C1 C 0.4824(4) 0.6555(3) 0.4141(3) 0.0398(10) Uani 1 1 d .
H1A H 0.4482 0.6166 0.4462 0.048 Uiso 1 1 calc R
H1B H 0.4520 0.7073 0.4255 0.048 Uiso 1 1 calc R
C2 C 0.4644(4) 0.6345(3) 0.3345(2) 0.0415(9) Uani 1 1 d .
C3 C 0.3567(6) 0.5743(4) 0.2376(3) 0.0599(14) Uani 1 1 d .
H3A H 0.3855 0.6176 0.2083 0.072 Uiso 1 1 calc R
H3B H 0.2762 0.5695 0.2281 0.072 Uiso 1 1 calc R
C4 C 0.4149(8) 0.4989(5) 0.2152(4) 0.085(2) Uani 1 1 d .
H4A H 0.4954 0.5055 0.2191 0.127 Uiso 1 1 calc R
H4B H 0.3954 0.4865 0.1656 0.127 Uiso 1 1 calc R
H4C H 0.3909 0.4566 0.2466 0.127 Uiso 1 1 calc R
C5 C 0.2961(5) 0.5521(3) 0.3670(3) 0.0545(12) Uani 1 1 d .
H5A H 0.2770 0.5002 0.3481 0.065 Uiso 1 1 calc R
H5B H 0.3339 0.5449 0.4135 0.065 Uiso 1 1 calc R
C6 C 0.1913(7) 0.5978(5) 0.3782(5) 0.086(2) Uani 1 1 d .
H6A H 0.2083 0.6452 0.4049 0.129 Uiso 1 1 calc R
H6B H 0.1380 0.5666 0.4052 0.129 Uiso 1 1 calc R
H6C H 0.1593 0.6115 0.3317 0.129 Uiso 1 1 calc R
C11 C 0.7081(4) 0.65234(19) 0.5343(2) 0.0307(8) Uani 1 1 d .
C12 C 0.8200(4) 0.6273(2) 0.5461(2) 0.0346(8) Uani 1 1 d .
C13 C 0.8629(4) 0.6339(3) 0.6164(3) 0.0433(9) Uani 1 1 d .
H13 H 0.9368 0.6174 0.6249 0.052 Uiso 1 1 calc R
C14 C 0.8011(5) 0.6636(3) 0.6744(3) 0.0438(10) Uani 1 1 d .
C15 C 0.6902(5) 0.6865(3) 0.6604(2) 0.0426(10) Uani 1 1 d .
H15 H 0.6466 0.7053 0.6990 0.051 Uiso 1 1 calc R
C16 C 0.6413(4) 0.6825(2) 0.5914(2) 0.0345(8) Uani 1 1 d .
C17 C 0.8950(4) 0.5929(3) 0.4877(3) 0.0471(11) Uani 1 1 d .
H17A H 0.9704 0.5867 0.5064 0.071 Uiso 1 1 calc R
H17B H 0.8964 0.6277 0.4463 0.071 Uiso 1 1 calc R
H17C H 0.8661 0.5423 0.4730 0.071 Uiso 1 1 calc R
C18 C 0.8527(7) 0.6709(5) 0.7491(3) 0.0725(19) Uani 1 1 d .
H18A H 0.8413 0.6226 0.7756 0.109 Uiso 1 1 calc R
H18B H 0.8175 0.7138 0.7749 0.109 Uiso 1 1 calc R
H18C H 0.9324 0.6810 0.7446 0.109 Uiso 1 1 calc R
C19 C 0.5223(5) 0.7114(3) 0.5821(2) 0.0454(11) Uani 1 1 d .
H19A H 0.4724 0.6670 0.5762 0.068 Uiso 1 1 calc R
H19B H 0.5179 0.7446 0.5398 0.068 Uiso 1 1 calc R
H19C H 0.5002 0.7410 0.6245 0.068 Uiso 1 1 calc R
N N 0.3743(4) 0.5922(3) 0.3153(2) 0.0493(10) Uani 1 1 d .
O O 0.5356(4) 0.6592(2) 0.2909(2) 0.0601(10) Uani 1 1 d .
Br1 Br 0.63530(7) 0.49611(3) 0.42097(3) 0.0539(2) Uani 1 1 d .
Br2 Br 0.67370(5) 0.81012(3) 0.42613(3) 0.0510(2) Uani 1 1 d .
Te Te 0.66252(2) 0.653991(14) 0.422152(13) 0.03075(16) Uani 1 1 d .

loop_
_atom_site_aniso_label
_atom_site_aniso_U_11
_atom_site_aniso_U_22
_atom_site_aniso_U_33
_atom_site_aniso_U_23
_atom_site_aniso_U_13
_atom_site_aniso_U_12
C1 0.034(2) 0.044(3) 0.041(2) -0.0014(16) -0.0011(17) -0.0058(17)
C2 0.045(2) 0.043(2) 0.036(2) 0.0041(18) -0.0025(17) -0.0015(19)
C3 0.069(3) 0.071(4) 0.039(3) -0.001(2) -0.013(2) -0.008(3)
C4 0.113(7) 0.072(4) 0.069(4) -0.014(3) -0.002(4) -0.002(4)
C5 0.066(3) 0.046(2) 0.052(3) 0.007(2) -0.007(2) -0.014(2)
C6 0.090(5) 0.068(4) 0.099(6) 0.000(4) 0.026(4) 0.012(4)
C11 0.039(2) 0.0221(16) 0.0312(19) -0.0021(12) 0.0044(15) -0.0017(13)
C12 0.0397(19) 0.0291(19) 0.035(2) -0.0027(15) 0.0032(16) -0.0026(15)
C13 0.046(2) 0.040(2) 0.043(2) 0.0033(19) -0.007(2) -0.0075(19)
C14 0.060(3) 0.041(2) 0.031(2) 0.0050(16) -0.004(2) -0.013(2)
C15 0.065(3) 0.036(2) 0.0267(19) 0.0004(15) 0.0075(19) -0.008(2)
C16 0.045(2) 0.0255(18) 0.0336(19) -0.0021(15) 0.0088(17) -0.0029(16)
C17 0.040(2) 0.052(3) 0.049(3) -0.010(2) 0.0058(18) 0.0076(19)
C18 0.087(5) 0.095(5) 0.035(3) 0.002(3) -0.015(3) -0.018(4)
C19 0.049(3) 0.046(3) 0.041(2) -0.0040(17) 0.0142(18) 0.006(2)
N 0.055(2) 0.056(2) 0.038(2) 0.0047(17) -0.0100(17) -0.012(2)
O 0.067(3) 0.074(3) 0.040(2) 0.0059(16) 0.0042(17) -0.0198(19)
Br1 0.0773(4) 0.0283(3) 0.0561(4) -0.00786(18) -0.0007(2) -0.0014(2)
Br2 0.0615(4) 0.0305(3) 0.0610(4) 0.00816(19) 0.0104(2) -0.0070(2)
Te 0.0379(2) 0.0288(2) 0.0256(2) -0.00110(7) 0.00505(7) -0.00143(9)

loop_
_atom_type_symbol
_atom_type_description
_atom_type_scat_dispersion_real
_atom_type_scat_dispersion_imag
_atom_type_scat_source
C C 0.0181 0.0091 'International Tables Vol C Tables 4.2.6.8 and 6.1.1.4'
H H 0.0000 0.0000 'International Tables Vol C Tables 4.2.6.8 and 6.1.1.4'
N N 0.0311 0.0180 'International Tables Vol C Tables 4.2.6.8 and 6.1.1.4'
O O 0.0492 0.0322 'International Tables Vol C Tables 4.2.6.8 and 6.1.1.4'
Br Br -0.6763 1.2805 'International Tables Vol C Tables 4.2.6.8 and 6.1.1.4'
Te Te -0.1759 6.3531 'International Tables Vol C Tables 4.2.6.8 and 6.1.1.4'

loop_
_geom_angle_atom_site_label_1
_geom_angle_atom_site_label_2
_geom_angle_atom_site_label_3
_geom_angle
C2 C1 Te 101.7(3)
C2 C1 H1A 111.4
Te C1 H1A 111.4
C2 C1 H1B 111.4
Te C1 H1B 111.4
H1A C1 H1B 109.3
O C2 N 123.9(5)
O C2 C1 116.7(4)
N C2 C1 119.5(4)
N C3 C4 112.0(5)
N C3 H3A 109.2
C4 C3 H3A 109.2
N C3 H3B 109.2
C4 C3 H3B 109.2
H3A C3 H3B 107.9
C3 C4 H4A 109.5
C3 C4 H4B 109.5
H4A C4 H4B 109.5
C3 C4 H4C 109.5
H4A C4 H4C 109.5
H4B C4 H4C 109.5
C6 C5 N 111.8(5)
C6 C5 H5A 109.3
N C5 H5A 109.3
C6 C5 H5B 109.3
N C5 H5B 109.3
H5A C5 H5B 107.9
C5 C6 H6A 109.5
C5 C6 H6B 109.5
H6A C6 H6B 109.5
C5 C6 H6C 109.5
H6A C6 H6C 109.5
H6B C6 H6C 109.5
C12 C11 C16 121.6(4)
C12 C11 Te 113.0(3)
C16 C11 Te 124.9(3)
C13 C12 C11 117.5(4)
C13 C12 C17 118.4(4)
C11 C12 C17 124.1(4)
C14 C13 C12 123.3(5)
C14 C13 H13 118.3
C12 C13 H13 118.3
C13 C14 C15 117.2(4)
C13 C14 C18 121.0(6)
C15 C14 C18 121.8(5)
C14 C15 C16 123.0(4)
C14 C15 H15 118.5
C16 C15 H15 118.5
C15 C16 C11 117.4(4)
C15 C16 C19 118.4(4)
C11 C16 C19 124.1(4)
C12 C17 H17A 109.5
C12 C17 H17B 109.5
H17A C17 H17B 109.5
C12 C17 H17C 109.5
H17A C17 H17C 109.5
H17B C17 H17C 109.5
C14 C18 H18A 109.5
C14 C18 H18B 109.5
H18A C18 H18B 109.5
C14 C18 H18C 109.5
H18A C18 H18C 109.5
H18B C18 H18C 109.5
C16 C19 H19A 109.5
C16 C19 H19B 109.5
H19A C19 H19B 109.5
C16 C19 H19C 109.5
H19A C19 H19C 109.5
H19B C19 H19C 109.5
C2 N C3 118.7(4)
C2 N C5 125.1(4)
C3 N C5 115.7(4)
C11 Te C1 108.64(17)
C11 Te Br2 88.50(9)
C1 Te Br2 92.29(12)
C11 Te Br1 91.43(9)
C1 Te Br1 83.80(12)
C11 Te O 162.72(14)
C1 Te O 54.11(16)
Br2 Te Br1 175.85(2)

loop_
_geom_bond_atom_site_label_1
_geom_bond_atom_site_label_2
_geom_bond_distance
C1 C2 1.518(6)
C1 Te 2.133(5)
C1 H1A 0.9700
C1 H1B 0.9700
C2 O 1.233(6)
C2 N 1.329(6)
C3 N 1.471(6)
C3 C4 1.505(10)
C3 H3A 0.9700
C3 H3B 0.9700
C4 H4A 0.9600
C4 H4B 0.9600
C4 H4C 0.9600
C5 C6 1.474(9)
C5 N 1.487(7)
C5 H5A 0.9700
C5 H5B 0.9700
C6 H6A 0.9600
C6 H6B 0.9600
C6 H6C 0.9600
C11 C12 1.404(6)
C11 C16 1.406(6)
C11 Te 2.125(4)
C12 C13 1.388(7)
C12 C17 1.507(6)
C13 C14 1.384(7)
C13 H13 0.9300
C14 C15 1.390(8)
C14 C18 1.504(7)
C15 C16 1.392(6)
C15 H15 0.9300
C16 C19 1.498(7)
C17 H17A 0.9600
C17 H17B 0.9600
C17 H17C 0.9600
C18 H18A 0.9600
C18 H18B 0.9600
C18 H18C 0.9600
C19 H19A 0.9600
C19 H19B 0.9600
C19 H19C 0.9600
O Te 2.836(4)
Br1 Te 2.6895(6)
Br2 Te 2.6448(6)

loop_
_geom_torsion_atom_site_label_1
_geom_torsion_atom_site_label_2
_geom_torsion_atom_site_label_3
_geom_torsion_atom_site_label_4
_geom_torsion
Te C1 C2 O -34.3(5)
Te C1 C2 N 146.5(4)
C16 C11 C12 C13 -0.4(6)
Te C11 C12 C13 171.9(3)
C16 C11 C12 C17 178.6(4)
Te C11 C12 C17 -9.2(5)
C11 C12 C13 C14 -0.1(6)
C17 C12 C13 C14 -179.2(4)
C12 C13 C14 C15 1.1(7)
C12 C13 C14 C18 -178.7(5)
C13 C14 C15 C16 -1.7(7)
C18 C14 C15 C16 178.1(5)
C14 C15 C16 C11 1.2(6)
C14 C15 C16 C19 -177.9(4)
C12 C11 C16 C15 -0.2(6)
Te C11 C16 C15 -171.4(3)
C12 C11 C16 C19 178.9(4)
Te C11 C16 C19 7.6(6)
O C2 N C3 -0.8(8)
C1 C2 N C3 178.4(5)
O C2 N C5 170.9(5)
C1 C2 N C5 -9.9(8)
C4 C3 N C2 88.8(7)
C4 C3 N C5 -83.7(7)
C6 C5 N C2 100.6(7)
C6 C5 N C3 -87.5(7)
C12 C11 Te C1 161.7(3)
C16 C11 Te C1 -26.4(3)
C12 C11 Te Br2 -106.4(3)
C16 C11 Te Br2 65.6(3)
C12 C11 Te Br1 77.8(3)
C16 C11 Te Br1 -110.3(3)
C2 C1 Te C11 -165.5(3)
C2 C1 Te Br2 105.4(3)
C2 C1 Te Br1 -76.0(3)
